data_7016048
loop_
_publ_author_name
'Henke, Florian'
'Schenk, Christian'
'Schnepf, Andreas'

_publ_section_title
;
 [Si(SiMe(3))(3)](3)Ge(9)M(CO)(3)(-) (M = Cr, Mo, W): Coordination
 Chemistry with metalloid Clusters.
;
_journal_issue 25
_journal_name_full 'Dalton transactions (Cambridge, England : 2003)'
_journal_page_first 6704
_journal_page_last 6710
_journal_paper_doi 10.1039/c1dt10096c
_journal_volume 40
_journal_year 2011
_chemical_formula_sum 'C44.5 H119 Ge9 Li Mo N4 O3 Si12'
_chemical_formula_weight 1851.71
_chemical_name_systematic
;
?
;
_space_group_IT_number 114
_symmetry_cell_setting tetragonal
_symmetry_space_group_name_Hall 'P -4 2n'
_symmetry_space_group_name_H-M 'P -4 21 c'
_atom_sites_solution_hydrogens geom
_atom_sites_solution_primary direct
_atom_sites_solution_secondary difmap
_audit_creation_method SHELXL-97
_cell_angle_alpha 90.00
_cell_angle_beta 90.00
_cell_angle_gamma 90.00
_cell_formula_units_Z 8
_cell_length_a 25.696(4)
_cell_length_b 25.696(4)
_cell_length_c 26.818(5)
_cell_measurement_reflns_used 12614
_cell_measurement_temperature 149(2)
_cell_measurement_theta_max 23.08
_cell_measurement_theta_min 1.10
_cell_volume 17708(5)
_computing_structure_refinement 'SHELXL-97 (Sheldrick, 1997)'
_computing_structure_solution 'SHELXS-97 (Sheldrick, 1990)'
_diffrn_ambient_temperature 149(2)
_diffrn_measured_fraction_theta_full 0.987
_diffrn_measured_fraction_theta_max 0.987
_diffrn_radiation_monochromator graphite
_diffrn_radiation_source 'fine-focus sealed tube'
_diffrn_radiation_type MoK\a
_diffrn_radiation_wavelength 0.71073
_diffrn_reflns_av_R_equivalents 0.1641
_diffrn_reflns_av_sigmaI/netI 0.2518
_diffrn_reflns_limit_h_max 13
_diffrn_reflns_limit_h_min -26
_diffrn_reflns_limit_k_max 27
_diffrn_reflns_limit_k_min -27
_diffrn_reflns_limit_l_max 29
_diffrn_reflns_limit_l_min -22
_diffrn_reflns_number 33783
_diffrn_reflns_theta_full 22.78
_diffrn_reflns_theta_max 22.78
_diffrn_reflns_theta_min 1.10
_exptl_absorpt_coefficient_mu 3.339
_exptl_absorpt_correction_T_max 0.8042
_exptl_absorpt_correction_T_min 0.4868
_exptl_absorpt_correction_type numerical
_exptl_crystal_colour red
_exptl_crystal_density_diffrn 1.389
_exptl_crystal_density_method 'not measured'
_exptl_crystal_description diamond
_exptl_crystal_F_000 7512
_exptl_crystal_size_max 0.5
_exptl_crystal_size_mid 0.2
_exptl_crystal_size_min 0.1
_refine_diff_density_max 0.496
_refine_diff_density_min -0.596
_refine_diff_density_rms 0.091
_refine_ls_abs_structure_details 'Flack H D (1983), Acta Cryst. A39, 876-881'
_refine_ls_abs_structure_Flack 0.03(2)
_refine_ls_extinction_method none
_refine_ls_goodness_of_fit_ref 0.801
_refine_ls_hydrogen_treatment constr
_refine_ls_matrix_type full
_refine_ls_number_parameters 446
_refine_ls_number_reflns 11755
_refine_ls_number_restraints 0
_refine_ls_restrained_S_all 0.801
_refine_ls_R_factor_all 0.1695
_refine_ls_R_factor_gt 0.0677
_refine_ls_shift/su_max 0.000
_refine_ls_shift/su_mean 0.000
_refine_ls_structure_factor_coef Fsqd
_refine_ls_weighting_details 'calc w=1/[\s^2^(Fo^2^)+(0.0219P)^2^+0.0000P] where P=(Fo^2^+2Fc^2^)/3'
_refine_ls_weighting_scheme calc
_refine_ls_wR_factor_gt 0.1029
_refine_ls_wR_factor_ref 0.1309
_reflns_number_gt 4983
_reflns_number_total 11755
_reflns_threshold_expression >2sigma(I)
_cod_data_source_file c1dt10096c.txt
_cod_data_source_block fh72tet
_cod_original_sg_symbol_H-M P-42(1)c
_cod_original_formula_sum 'C44.50 H119 Ge9 Li Mo N4 O3 Si12'
_cod_database_code 7016048

loop_
_symmetry_equiv_pos_as_xyz
'x, y, z'
'-x, -y, z'
'y, -x, -z'
'-y, x, -z'
'-x+1/2, y+1/2, -z+1/2'
'x+1/2, -y+1/2, -z+1/2'
'-y+1/2, -x+1/2, z+1/2'
'y+1/2, x+1/2, z+1/2'

loop_
_atom_site_label
_atom_site_type_symbol
_atom_site_fract_x
_atom_site_fract_y
_atom_site_fract_z
_atom_site_U_iso_or_equiv
_atom_site_adp_type
_atom_site_occupancy
_atom_site_symmetry_multiplicity
_atom_site_calc_flag
_atom_site_refinement_flags
_atom_site_disorder_assembly
_atom_site_disorder_group
Mo1 Mo 0.60543(5) 0.31323(6) 0.84943(8) 0.0507(5) Uani 1 1 d . . .
Ge1 Ge 0.64313(7) 0.21102(7) 0.84283(10) 0.0515(6) Uani 1 1 d . . .
Ge2 Ge 0.76899(7) 0.28866(8) 0.84272(11) 0.0717(8) Uani 1 1 d . . .
Ge3 Ge 0.65466(6) 0.30912(7) 0.75466(9) 0.0532(6) Uani 1 1 d . . .
Ge4 Ge 0.69119(8) 0.27677(8) 0.89902(10) 0.0570(7) Uani 1 1 d . . .
Ge5 Ge 0.69961(7) 0.35675(7) 0.82723(9) 0.0589(7) Uani 1 1 d . . .
Ge6 Ge 0.58311(7) 0.24324(7) 0.77387(9) 0.0552(7) Uani 1 1 d . . .
Ge7 Ge 0.67834(7) 0.20681(7) 0.74676(10) 0.0598(7) Uani 1 1 d . . .
Ge8 Ge 0.75032(7) 0.27746(8) 0.75086(11) 0.0634(7) Uani 1 1 d . . .
Ge9 Ge 0.74082(7) 0.19780(8) 0.82208(9) 0.0609(7) Uani 1 1 d . . .
Si1 Si 0.6143(2) 0.12947(19) 0.8777(3) 0.0588(19) Uani 1 1 d . . .
Si2 Si 0.8541(2) 0.3080(2) 0.8708(3) 0.0642(18) Uani 1 1 d . . .
Si3 Si 0.6391(2) 0.3525(2) 0.6769(3) 0.0664(18) Uani 1 1 d . . .
Si10 Si 0.6117(2) 0.06534(19) 0.8145(3) 0.071(2) Uani 1 1 d . . .
Si11 Si 0.5300(2) 0.1399(2) 0.9098(3) 0.077(2) Uani 1 1 d . . .
Si12 Si 0.6695(3) 0.1032(3) 0.9417(3) 0.098(3) Uani 1 1 d . . .
Si20 Si 0.8798(2) 0.2369(3) 0.9206(3) 0.107(3) Uani 1 1 d . . .
Si21 Si 0.8481(2) 0.3839(3) 0.9193(4) 0.117(4) Uani 1 1 d . . .
Si22 Si 0.9068(2) 0.3233(2) 0.8020(3) 0.067(2) Uani 1 1 d . . .
Si30 Si 0.7039(3) 0.4117(3) 0.6575(3) 0.104(3) Uani 1 1 d . . .
Si31 Si 0.6332(2) 0.2902(2) 0.6125(3) 0.075(2) Uani 1 1 d . . .
Si32 Si 0.5578(3) 0.3954(3) 0.6825(3) 0.094(2) Uani 1 1 d . . .
O1 O 0.4872(5) 0.3180(5) 0.8262(6) 0.080(4) Uiso 1 1 d . . .
O2 O 0.5677(5) 0.3029(5) 0.9584(7) 0.083(5) Uiso 1 1 d . . .
O3 O 0.5924(6) 0.4317(6) 0.8625(6) 0.095(5) Uiso 1 1 d . . .
C1 C 0.5331(7) 0.3152(7) 0.8335(8) 0.056(5) Uiso 1 1 d . . .
C2 C 0.5832(7) 0.3072(7) 0.9142(8) 0.056(5) Uiso 1 1 d . . .
C3 C 0.5998(6) 0.3836(7) 0.8596(8) 0.053(5) Uiso 1 1 d . . .
C10B C 0.6041(8) 0.0013(8) 0.8448(11) 0.099(8) Uiso 1 1 d . . .
H10A H 0.6029 -0.0260 0.8192 0.148 Uiso 1 1 calc R . .
H10B H 0.5717 0.0008 0.8640 0.148 Uiso 1 1 calc R . .
H10C H 0.6336 -0.0050 0.8671 0.148 Uiso 1 1 calc R . .
C10A C 0.5569(9) 0.0777(10) 0.7696(12) 0.133(10) Uiso 1 1 d . . .
H10D H 0.5569 0.0506 0.7438 0.200 Uiso 1 1 calc R . .
H10E H 0.5616 0.1118 0.7539 0.200 Uiso 1 1 calc R . .
H10F H 0.5237 0.0770 0.7875 0.200 Uiso 1 1 calc R . .
C10C C 0.6697(8) 0.0632(9) 0.7751(11) 0.112(9) Uiso 1 1 d . . .
H10G H 0.6657 0.0359 0.7500 0.168 Uiso 1 1 calc R . .
H10H H 0.7003 0.0557 0.7958 0.168 Uiso 1 1 calc R . .
H10I H 0.6743 0.0969 0.7586 0.168 Uiso 1 1 calc R . .
C11B C 0.5036(8) 0.0746(7) 0.9247(9) 0.077(7) Uiso 1 1 d . . .
H11A H 0.4683 0.0782 0.9383 0.115 Uiso 1 1 calc R . .
H11B H 0.5260 0.0577 0.9494 0.115 Uiso 1 1 calc R . .
H11C H 0.5024 0.0535 0.8943 0.115 Uiso 1 1 calc R . .
C11A C 0.4874(8) 0.1748(8) 0.8697(10) 0.098(8) Uiso 1 1 d . . .
H11D H 0.4531 0.1778 0.8854 0.147 Uiso 1 1 calc R . .
H11E H 0.4841 0.1562 0.8379 0.147 Uiso 1 1 calc R . .
H11F H 0.5016 0.2097 0.8636 0.147 Uiso 1 1 calc R . .
C11C C 0.5330(10) 0.1735(10) 0.9726(12) 0.125(10) Uiso 1 1 d . . .
H11G H 0.4977 0.1776 0.9858 0.188 Uiso 1 1 calc R . .
H11H H 0.5493 0.2077 0.9688 0.188 Uiso 1 1 calc R . .
H11I H 0.5537 0.1523 0.9958 0.188 Uiso 1 1 calc R . .
C12A C 0.7355(9) 0.0846(10) 0.9161(11) 0.116(9) Uiso 1 1 d . . .
H12A H 0.7582 0.0735 0.9435 0.173 Uiso 1 1 calc R . .
H12B H 0.7511 0.1147 0.8993 0.173 Uiso 1 1 calc R . .
H12C H 0.7316 0.0561 0.8922 0.173 Uiso 1 1 calc R . .
C12C C 0.6441(11) 0.0459(10) 0.9764(12) 0.131(10) Uiso 1 1 d . . .
H12D H 0.6687 0.0363 1.0028 0.197 Uiso 1 1 calc R . .
H12E H 0.6399 0.0165 0.9533 0.197 Uiso 1 1 calc R . .
H12F H 0.6103 0.0545 0.9912 0.197 Uiso 1 1 calc R . .
C12B C 0.6776(10) 0.1543(10) 0.9927(12) 0.136(11) Uiso 1 1 d . . .
H12G H 0.7010 0.1410 1.0185 0.205 Uiso 1 1 calc R . .
H12H H 0.6436 0.1621 1.0075 0.205 Uiso 1 1 calc R . .
H12I H 0.6923 0.1861 0.9783 0.205 Uiso 1 1 calc R . .
C20C C 0.8767(9) 0.1769(9) 0.8906(11) 0.113(9) Uiso 1 1 d . . .
H20A H 0.8879 0.1494 0.9136 0.170 Uiso 1 1 calc R . .
H20B H 0.8995 0.1773 0.8613 0.170 Uiso 1 1 calc R . .
H20C H 0.8408 0.1701 0.8800 0.170 Uiso 1 1 calc R . .
C20B C 0.9471(9) 0.2456(10) 0.9422(11) 0.123(10) Uiso 1 1 d . . .
H20D H 0.9573 0.2157 0.9628 0.184 Uiso 1 1 calc R . .
H20E H 0.9496 0.2775 0.9619 0.184 Uiso 1 1 calc R . .
H20F H 0.9704 0.2480 0.9133 0.184 Uiso 1 1 calc R . .
C20A C 0.8351(11) 0.2411(12) 0.9776(12) 0.157(13) Uiso 1 1 d . . .
H20G H 0.8433 0.2126 1.0006 0.236 Uiso 1 1 calc R . .
H20H H 0.7988 0.2383 0.9669 0.236 Uiso 1 1 calc R . .
H20I H 0.8405 0.2745 0.9945 0.236 Uiso 1 1 calc R . .
C21A C 0.8451(9) 0.4409(9) 0.8752(10) 0.106(9) Uiso 1 1 d . . .
H21A H 0.8428 0.4733 0.8944 0.158 Uiso 1 1 calc R . .
H21B H 0.8145 0.4376 0.8537 0.158 Uiso 1 1 calc R . .
H21C H 0.8766 0.4415 0.8546 0.158 Uiso 1 1 calc R . .
C21C C 0.7900(9) 0.3859(10) 0.9584(11) 0.119(10) Uiso 1 1 d . . .
H21D H 0.7899 0.4182 0.9779 0.179 Uiso 1 1 calc R . .
H21E H 0.7901 0.3561 0.9812 0.179 Uiso 1 1 calc R . .
H21F H 0.7589 0.3846 0.9373 0.179 Uiso 1 1 calc R . .
C21B C 0.9043(9) 0.3895(9) 0.9618(11) 0.119(10) Uiso 1 1 d . . .
H21G H 0.9010 0.4214 0.9816 0.179 Uiso 1 1 calc R . .
H21H H 0.9365 0.3909 0.9423 0.179 Uiso 1 1 calc R . .
H21I H 0.9052 0.3593 0.9841 0.179 Uiso 1 1 calc R . .
C22B C 0.9117(10) 0.2660(9) 0.7672(11) 0.125(10) Uiso 1 1 d . . .
H22A H 0.9340 0.2720 0.7381 0.188 Uiso 1 1 calc R . .
H22B H 0.8770 0.2553 0.7561 0.188 Uiso 1 1 calc R . .
H22C H 0.9270 0.2385 0.7880 0.188 Uiso 1 1 calc R . .
C22A C 0.9706(7) 0.3453(8) 0.8233(10) 0.086(7) Uiso 1 1 d . . .
H22D H 0.9930 0.3518 0.7943 0.129 Uiso 1 1 calc R . .
H22E H 0.9864 0.3184 0.8443 0.129 Uiso 1 1 calc R . .
H22F H 0.9667 0.3775 0.8425 0.129 Uiso 1 1 calc R . .
C22C C 0.8796(9) 0.3731(9) 0.7603(12) 0.121(10) Uiso 1 1 d . . .
H22G H 0.9031 0.3783 0.7319 0.182 Uiso 1 1 calc R . .
H22H H 0.8757 0.4059 0.7785 0.182 Uiso 1 1 calc R . .
H22I H 0.8455 0.3616 0.7481 0.182 Uiso 1 1 calc R . .
C30B C 0.7675(13) 0.3820(13) 0.6444(16) 0.199(15) Uiso 1 1 d . . .
H30A H 0.7928 0.4094 0.6365 0.299 Uiso 1 1 calc R . .
H30B H 0.7643 0.3582 0.6161 0.299 Uiso 1 1 calc R . .
H30C H 0.7794 0.3627 0.6738 0.299 Uiso 1 1 calc R . .
C30A C 0.7202(18) 0.4560(17) 0.704(2) 0.27(2) Uiso 1 1 d . . .
H30D H 0.7479 0.4790 0.6919 0.409 Uiso 1 1 calc R . .
H30E H 0.7323 0.4372 0.7336 0.409 Uiso 1 1 calc R . .
H30F H 0.6895 0.4768 0.7127 0.409 Uiso 1 1 calc R . .
C30C C 0.6954(13) 0.4390(12) 0.5959(15) 0.180(14) Uiso 1 1 d . . .
H30G H 0.7235 0.4638 0.5890 0.269 Uiso 1 1 calc R . .
H30H H 0.6618 0.4569 0.5941 0.269 Uiso 1 1 calc R . .
H30I H 0.6963 0.4110 0.5711 0.269 Uiso 1 1 calc R . .
C31C C 0.6985(8) 0.2636(8) 0.6015(10) 0.096(8) Uiso 1 1 d . . .
H31A H 0.6969 0.2375 0.5748 0.144 Uiso 1 1 calc R . .
H31B H 0.7114 0.2473 0.6321 0.144 Uiso 1 1 calc R . .
H31C H 0.7221 0.2917 0.5916 0.144 Uiso 1 1 calc R . .
C31B C 0.5897(8) 0.2377(9) 0.6277(10) 0.102(8) Uiso 1 1 d . . .
H31D H 0.5886 0.2129 0.6000 0.154 Uiso 1 1 calc R . .
H31E H 0.5548 0.2516 0.6336 0.154 Uiso 1 1 calc R . .
H31F H 0.6021 0.2200 0.6578 0.154 Uiso 1 1 calc R . .
C31A C 0.6083(9) 0.3188(9) 0.5575(10) 0.109(9) Uiso 1 1 d . . .
H31G H 0.6061 0.2924 0.5312 0.163 Uiso 1 1 calc R . .
H31H H 0.6314 0.3469 0.5467 0.163 Uiso 1 1 calc R . .
H31I H 0.5735 0.3328 0.5641 0.163 Uiso 1 1 calc R . .
C32A C 0.5043(9) 0.3475(9) 0.6931(11) 0.110(9) Uiso 1 1 d . . .
H32A H 0.4710 0.3659 0.6954 0.165 Uiso 1 1 calc R . .
H32B H 0.5108 0.3285 0.7242 0.165 Uiso 1 1 calc R . .
H32C H 0.5031 0.3229 0.6652 0.165 Uiso 1 1 calc R . .
C32B C 0.5562(9) 0.4345(9) 0.7424(13) 0.131(10) Uiso 1 1 d . . .
H32D H 0.5227 0.4525 0.7451 0.196 Uiso 1 1 calc R . .
H32E H 0.5844 0.4602 0.7420 0.196 Uiso 1 1 calc R . .
H32F H 0.5607 0.4111 0.7709 0.196 Uiso 1 1 calc R . .
C32C C 0.5480(14) 0.4337(13) 0.6260(16) 0.198(16) Uiso 1 1 d . . .
H32G H 0.5144 0.4517 0.6279 0.296 Uiso 1 1 calc R . .
H32H H 0.5482 0.4106 0.5969 0.296 Uiso 1 1 calc R . .
H32I H 0.5760 0.4593 0.6228 0.296 Uiso 1 1 calc R . .
C100 C 0.8038(13) 0.0770(13) 0.7061(15) 0.170(13) Uiso 1 1 d . . .
H10J H 0.8076 0.0577 0.7378 0.204 Uiso 1 1 calc R . .
H10K H 0.7775 0.1046 0.7112 0.204 Uiso 1 1 calc R . .
C101 C 0.7873(12) 0.0442(12) 0.6702(16) 0.150(13) Uiso 1 1 d . . .
H10L H 0.7514 0.0340 0.6791 0.180 Uiso 1 1 calc R . .
H10M H 0.8089 0.0124 0.6731 0.180 Uiso 1 1 calc R . .
C110 C 0.7877(10) 0.0132(10) 0.5884(13) 0.124(10) Uiso 1 1 d . . .
H11J H 0.7546 -0.0054 0.5916 0.186 Uiso 1 1 calc R . .
H11K H 0.8161 -0.0093 0.5997 0.186 Uiso 1 1 calc R . .
H11L H 0.7934 0.0226 0.5534 0.186 Uiso 1 1 calc R . .
C103 C 0.7409(11) 0.0823(11) 0.6068(12) 0.138(11) Uiso 1 1 d . . .
H10P H 0.7125 0.0568 0.6069 0.206 Uiso 1 1 calc R . .
H10Q H 0.7431 0.0987 0.5738 0.206 Uiso 1 1 calc R . .
H10R H 0.7341 0.1089 0.6321 0.206 Uiso 1 1 calc R . .
C104 C 0.8553(9) 0.1463(9) 0.7231(11) 0.111(9) Uiso 1 1 d . . .
H10S H 0.8556 0.1367 0.7584 0.167 Uiso 1 1 calc R . .
H10T H 0.8251 0.1685 0.7163 0.167 Uiso 1 1 calc R . .
H10U H 0.8873 0.1653 0.7150 0.167 Uiso 1 1 calc R . .
C105 C 0.8970(11) 0.0700(11) 0.7193(13) 0.149(12) Uiso 1 1 d . . .
H10V H 0.8920 0.0715 0.7555 0.224 Uiso 1 1 calc R . .
H10W H 0.9304 0.0861 0.7106 0.224 Uiso 1 1 calc R . .
H10X H 0.8970 0.0337 0.7083 0.224 Uiso 1 1 calc R . .
C200 C 0.917(2) 0.1307(17) 0.532(2) 0.067(14) Uiso 0.50 1 d P A 1
H20J H 0.9497 0.1333 0.5132 0.080 Uiso 0.50 1 calc PR A 1
H20K H 0.8877 0.1251 0.5085 0.080 Uiso 0.50 1 calc PR A 1
C201 C 0.9369(16) 0.1326(16) 0.556(2) 0.057(13) Uiso 0.50 1 d P A 2
H20L H 0.9497 0.1537 0.5843 0.068 Uiso 0.50 1 calc PR A 2
H20M H 0.9661 0.1277 0.5322 0.068 Uiso 0.50 1 calc PR A 2
C202 C 0.9649(10) 0.0715(9) 0.6034(11) 0.112(9) Uiso 1 1 d . A .
H20N H 0.9938 0.0618 0.5814 0.167 Uiso 1 1 calc R . .
H20O H 0.9573 0.0427 0.6262 0.167 Uiso 1 1 calc R . .
H20P H 0.9744 0.1025 0.6227 0.167 Uiso 1 1 calc R . .
C203 C 0.9116(8) 0.0390(7) 0.5420(8) 0.070(6) Uiso 1 1 d . A .
H20Q H 0.9436 0.0319 0.5232 0.105 Uiso 1 1 calc R . .
H20R H 0.8833 0.0467 0.5187 0.105 Uiso 1 1 calc R . .
H20S H 0.9025 0.0085 0.5621 0.105 Uiso 1 1 calc R . .
C204 C 0.868(2) 0.213(2) 0.608(2) 0.09(2) Uiso 0.50 1 d P A 2
H20T H 0.8712 0.2453 0.5884 0.128 Uiso 0.50 1 calc PR A 2
H20U H 0.9018 0.2050 0.6232 0.128 Uiso 0.50 1 calc PR A 2
H20V H 0.8417 0.2173 0.6336 0.128 Uiso 0.50 1 calc PR A 2
C214 C 0.8537(18) 0.2268(16) 0.6153(18) 0.051(14) Uiso 0.50 1 d P A 1
H21N H 0.8557 0.2585 0.5952 0.076 Uiso 0.50 1 calc PR A 1
H21O H 0.8832 0.2256 0.6385 0.076 Uiso 0.50 1 calc PR A 1
H21P H 0.8211 0.2267 0.6343 0.076 Uiso 0.50 1 calc PR A 1
C205 C 0.8102(8) 0.1844(8) 0.5463(9) 0.090(7) Uiso 1 1 d . A .
H20W H 0.8133 0.2179 0.5290 0.135 Uiso 1 1 calc R . .
H20X H 0.7781 0.1841 0.5661 0.135 Uiso 1 1 calc R . .
H20Y H 0.8091 0.1562 0.5217 0.135 Uiso 1 1 calc R . .
C210 C 0.9072(17) 0.1823(17) 0.565(2) 0.077(14) Uiso 0.50 1 d P A 1
H21J H 0.9307 0.1833 0.5942 0.092 Uiso 0.50 1 calc PR A 1
H21K H 0.9124 0.2141 0.5447 0.092 Uiso 0.50 1 calc PR A 1
C211 C 0.8951(17) 0.160(2) 0.531(2) 0.077(15) Uiso 0.50 1 d P A 2
H21L H 0.8767 0.1366 0.5076 0.092 Uiso 0.50 1 calc PR A 2
H21M H 0.9081 0.1906 0.5134 0.092 Uiso 0.50 1 calc PR A 2
C300 C 0.9211(12) 0.5665(11) 0.8787(13) 0.158(12) Uiso 1 1 d . . .
H30J H 0.8984 0.5822 0.9039 0.236 Uiso 1 1 calc R . .
H30K H 0.9000 0.5468 0.8549 0.236 Uiso 1 1 calc R . .
H30L H 0.9401 0.5940 0.8611 0.236 Uiso 1 1 calc R . .
C301 C 0.9603(14) 0.5296(13) 0.9044(18) 0.187(15) Uiso 1 1 d . . .
H30M H 0.9770 0.5514 0.9303 0.224 Uiso 1 1 calc R . .
H30N H 0.9382 0.5045 0.9228 0.224 Uiso 1 1 calc R . .
C302 C 1.0000 0.5000 0.8859(19) 0.138(16) Uiso 1 2 d S . .
H30O H 0.9817 0.4755 0.8634 0.166 Uiso 0.50 1 calc PR . .
H30P H 1.0183 0.5245 0.8634 0.166 Uiso 0.50 1 calc PR . .
N1 N 0.7864(6) 0.0579(7) 0.6172(8) 0.079(6) Uani 1 1 d . . .
N2 N 0.8522(7) 0.0999(6) 0.6930(7) 0.079(6) Uani 1 1 d . . .
N3 N 0.9197(7) 0.0826(6) 0.5738(8) 0.086(7) Uani 1 1 d . . .
N4 N 0.8555(7) 0.1770(7) 0.5796(9) 0.090(7) Uani 1 1 d . . .
Li1 Li 0.8517(11) 0.1054(10) 0.6178(13) 0.049(9) Uani 1 1 d . A .

loop_
_atom_site_aniso_label
_atom_site_aniso_U_11
_atom_site_aniso_U_22
_atom_site_aniso_U_33
_atom_site_aniso_U_23
_atom_site_aniso_U_13
_atom_site_aniso_U_12
Mo1 0.0382(9) 0.0485(9) 0.0654(15) -0.0084(10) 0.0065(10) -0.0020(8)
Ge1 0.0426(11) 0.0430(11) 0.0689(19) -0.0071(12) 0.0049(12) -0.0003(9)
Ge2 0.0457(12) 0.0757(15) 0.094(2) -0.0123(16) 0.0004(14) -0.0011(11)
Ge3 0.0442(11) 0.0518(12) 0.0637(18) -0.0077(13) 0.0064(12) -0.0005(9)
Ge4 0.0437(12) 0.0625(13) 0.065(2) -0.0139(12) 0.0057(12) -0.0040(11)
Ge5 0.0484(13) 0.0509(12) 0.077(2) -0.0140(12) 0.0041(12) -0.0079(10)
Ge6 0.0419(11) 0.0505(13) 0.073(2) -0.0108(13) 0.0031(12) -0.0015(10)
Ge7 0.0494(12) 0.0549(12) 0.075(2) -0.0151(14) 0.0032(13) 0.0045(10)
Ge8 0.0445(11) 0.0718(14) 0.0738(19) -0.0116(14) 0.0129(14) -0.0005(11)
Ge9 0.0413(11) 0.0591(13) 0.082(2) -0.0101(13) 0.0047(12) 0.0062(10)
Si1 0.053(3) 0.037(3) 0.086(6) -0.007(3) -0.012(3) -0.004(3)
Si2 0.040(3) 0.088(4) 0.065(5) -0.006(4) 0.004(3) -0.001(3)
Si3 0.069(4) 0.064(4) 0.066(5) -0.007(4) 0.006(4) -0.015(3)
Si10 0.068(4) 0.039(3) 0.106(7) -0.021(4) 0.012(4) -0.006(3)
Si11 0.073(4) 0.055(4) 0.102(7) -0.002(4) 0.025(4) -0.010(3)
Si12 0.106(6) 0.068(4) 0.118(8) 0.018(5) -0.031(5) -0.004(4)
Si20 0.046(4) 0.150(7) 0.124(9) 0.046(6) -0.008(4) -0.002(4)
Si21 0.046(4) 0.151(7) 0.153(10) -0.073(7) 0.027(5) -0.027(4)
Si22 0.049(3) 0.070(4) 0.082(6) -0.003(4) 0.010(3) -0.007(3)
Si30 0.133(6) 0.104(5) 0.074(7) 0.017(5) 0.015(6) -0.053(5)
Si31 0.062(4) 0.079(4) 0.084(6) -0.013(4) -0.004(4) -0.002(3)
Si32 0.107(5) 0.078(4) 0.096(7) 0.000(5) -0.005(5) 0.019(4)
N1 0.053(11) 0.117(15) 0.067(18) -0.012(13) -0.035(10) 0.004(10)
N2 0.098(13) 0.062(11) 0.076(17) -0.013(10) 0.010(12) -0.056(10)
N3 0.078(12) 0.056(11) 0.12(2) -0.056(12) 0.026(12) -0.006(10)
N4 0.079(14) 0.066(12) 0.13(2) 0.019(13) -0.001(14) -0.014(11)
Li1 0.051(18) 0.038(17) 0.06(3) -0.017(16) -0.006(18) 0.012(15)

loop_
_atom_type_symbol
_atom_type_description
_atom_type_scat_dispersion_real
_atom_type_scat_dispersion_imag
_atom_type_scat_source
C C 0.0033 0.0016 'International Tables Vol C Tables 4.2.6.8 and 6.1.1.4'
H H 0.0000 0.0000 'International Tables Vol C Tables 4.2.6.8 and 6.1.1.4'
Li Li -0.0003 0.0001 'International Tables Vol C Tables 4.2.6.8 and 6.1.1.4'
N N 0.0061 0.0033 'International Tables Vol C Tables 4.2.6.8 and 6.1.1.4'
O O 0.0106 0.0060 'International Tables Vol C Tables 4.2.6.8 and 6.1.1.4'
Si Si 0.0817 0.0704 'International Tables Vol C Tables 4.2.6.8 and 6.1.1.4'
Ge Ge 0.1547 1.8001 'International Tables Vol C Tables 4.2.6.8 and 6.1.1.4'
Mo Mo -1.6832 0.6857 'International Tables Vol C Tables 4.2.6.8 and 6.1.1.4'

loop_
_geom_angle_atom_site_label_1
_geom_angle_atom_site_label_2
_geom_angle_atom_site_label_3
_geom_angle
_geom_angle_site_symmetry_1
_geom_angle_site_symmetry_3
_geom_angle_publ_flag
C3 Mo1 C2 85.3(9) . . ?
C3 Mo1 C1 86.1(8) . . ?
C2 Mo1 C1 84.8(9) . . ?
C3 Mo1 Ge5 72.4(5) . . ?
C2 Mo1 Ge5 121.1(6) . . ?
C1 Mo1 Ge5 143.5(6) . . ?
C3 Mo1 Ge4 109.2(6) . . ?
C2 Mo1 Ge4 76.3(5) . . ?
C1 Mo1 Ge4 154.3(6) . . ?
Ge5 Mo1 Ge4 62.16(7) . . ?
C3 Mo1 Ge6 137.1(6) . . ?
C2 Mo1 Ge6 125.0(6) . . ?
C1 Mo1 Ge6 69.6(6) . . ?
Ge5 Mo1 Ge6 106.85(9) . . ?
Ge4 Mo1 Ge6 107.44(8) . . ?
C3 Mo1 Ge1 163.6(5) . . ?
C2 Mo1 Ge1 95.1(6) . . ?
C1 Mo1 Ge1 110.3(5) . . ?
Ge5 Mo1 Ge1 93.64(7) . . ?
Ge4 Mo1 Ge1 55.42(7) . . ?
Ge6 Mo1 Ge1 54.36(7) . . ?
C3 Mo1 Ge3 101.8(6) . . ?
C2 Mo1 Ge3 169.2(6) . . ?
C1 Mo1 Ge3 103.6(6) . . ?
Ge5 Mo1 Ge3 54.95(7) . . ?
Ge4 Mo1 Ge3 93.63(8) . . ?
Ge6 Mo1 Ge3 54.09(7) . . ?
Ge1 Mo1 Ge3 75.82(7) . . ?
Si1 Ge1 Ge6 112.21(16) . . ?
Si1 Ge1 Ge4 119.33(19) . . ?
Ge6 Ge1 Ge4 120.09(9) . . ?
Si1 Ge1 Ge9 105.49(15) . . ?
Ge6 Ge1 Ge9 118.23(12) . . ?
Ge4 Ge1 Ge9 75.39(8) . . ?
Si1 Ge1 Ge7 115.67(17) . . ?
Ge6 Ge1 Ge7 61.88(9) . . ?
Ge4 Ge1 Ge7 114.73(9) . . ?
Ge9 Ge1 Ge7 58.14(8) . . ?
Si1 Ge1 Mo1 133.06(16) . . ?
Ge6 Ge1 Mo1 62.11(7) . . ?
Ge4 Ge1 Mo1 60.99(7) . . ?
Ge9 Ge1 Mo1 118.07(8) . . ?
Ge7 Ge1 Mo1 102.18(9) . . ?
Si2 Ge2 Ge9 122.17(18) . . ?
Si2 Ge2 Ge4 124.6(2) . . ?
Ge9 Ge2 Ge4 77.91(9) . . ?
Si2 Ge2 Ge8 120.65(19) . . ?
Ge9 Ge2 Ge8 67.89(10) . . ?
Ge4 Ge2 Ge8 114.78(11) . . ?
Si2 Ge2 Ge5 123.94(18) . . ?
Ge9 Ge2 Ge5 113.84(10) . . ?
Ge4 Ge2 Ge5 67.92(9) . . ?
Ge8 Ge2 Ge5 77.59(10) . . ?
Si3 Ge3 Ge6 111.33(16) . . ?
Si3 Ge3 Ge5 120.75(16) . . ?
Ge6 Ge3 Ge5 119.10(12) . . ?
Si3 Ge3 Ge8 105.68(17) . . ?
Ge6 Ge3 Ge8 118.89(9) . . ?
Ge5 Ge3 Ge8 75.71(9) . . ?
Si3 Ge3 Ge7 114.91(17) . . ?
Ge6 Ge3 Ge7 62.19(7) . . ?
Ge5 Ge3 Ge7 114.85(10) . . ?
Ge8 Ge3 Ge7 58.58(7) . . ?
Si3 Ge3 Mo1 133.32(16) . . ?
Ge6 Ge3 Mo1 61.52(8) . . ?
Ge5 Ge3 Mo1 60.37(8) . . ?
Ge8 Ge3 Mo1 117.99(11) . . ?
Ge7 Ge3 Mo1 101.90(10) . . ?
Ge2 Ge4 Ge1 96.26(11) . . ?
Ge2 Ge4 Mo1 107.78(11) . . ?
Ge1 Ge4 Mo1 63.58(7) . . ?
Ge2 Ge4 Ge5 56.18(8) . . ?
Ge1 Ge4 Ge5 96.61(11) . . ?
Mo1 Ge4 Ge5 58.79(7) . . ?
Ge2 Ge5 Ge3 96.41(10) . . ?
Ge2 Ge5 Mo1 107.77(9) . . ?
Ge3 Ge5 Mo1 64.68(8) . . ?
Ge2 Ge5 Ge4 55.90(9) . . ?
Ge3 Ge5 Ge4 97.76(9) . . ?
Mo1 Ge5 Ge4 59.05(7) . . ?
Ge1 Ge6 Ge3 85.75(9) . . ?
Ge1 Ge6 Ge7 62.43(9) . . ?
Ge3 Ge6 Ge7 61.71(7) . . ?
Ge1 Ge6 Mo1 63.53(8) . . ?
Ge3 Ge6 Mo1 64.39(8) . . ?
Ge7 Ge6 Mo1 103.47(9) . . ?
Ge9 Ge7 Ge8 65.64(9) . . ?
Ge9 Ge7 Ge3 99.50(10) . . ?
Ge8 Ge7 Ge3 58.48(7) . . ?
Ge9 Ge7 Ge6 112.33(12) . . ?
Ge8 Ge7 Ge6 112.92(9) . . ?
Ge3 Ge7 Ge6 56.11(7) . . ?
Ge9 Ge7 Ge1 58.24(9) . . ?
Ge8 Ge7 Ge1 99.69(11) . . ?
Ge3 Ge7 Ge1 79.24(9) . . ?
Ge6 Ge7 Ge1 55.69(8) . . ?
Ge2 Ge8 Ge3 96.09(11) . . ?
Ge2 Ge8 Ge7 104.86(12) . . ?
Ge3 Ge8 Ge7 62.93(7) . . ?
Ge2 Ge8 Ge9 55.72(9) . . ?
Ge3 Ge8 Ge9 96.87(9) . . ?
Ge7 Ge8 Ge9 57.12(9) . . ?
Ge2 Ge9 Ge7 105.54(11) . . ?
Ge2 Ge9 Ge1 96.32(9) . . ?
Ge7 Ge9 Ge1 63.62(9) . . ?
Ge2 Ge9 Ge8 56.38(9) . . ?
Ge7 Ge9 Ge8 57.24(8) . . ?
Ge1 Ge9 Ge8 97.73(9) . . ?
Si12 Si1 Si11 109.0(4) . . ?
Si12 Si1 Si10 110.1(3) . . ?
Si11 Si1 Si10 108.5(3) . . ?
Si12 Si1 Ge1 110.5(3) . . ?
Si11 Si1 Ge1 109.1(2) . . ?
Si10 Si1 Ge1 109.6(3) . . ?
Si22 Si2 Si21 109.7(3) . . ?
Si22 Si2 Si20 114.7(3) . . ?
Si21 Si2 Si20 110.3(4) . . ?
Si22 Si2 Ge2 108.8(3) . . ?
Si21 Si2 Ge2 106.8(3) . . ?
Si20 Si2 Ge2 106.1(3) . . ?
Si30 Si3 Si31 109.1(4) . . ?
Si30 Si3 Si32 110.1(3) . . ?
Si31 Si3 Si32 107.8(3) . . ?
Si30 Si3 Ge3 112.4(3) . . ?
Si31 Si3 Ge3 109.3(3) . . ?
Si32 Si3 Ge3 108.0(3) . . ?
C10C Si10 C10B 108.3(11) . . ?
C10C Si10 C10A 104.2(13) . . ?
C10B Si10 C10A 110.6(11) . . ?
C10C Si10 Si1 114.4(9) . . ?
C10B Si10 Si1 108.0(9) . . ?
C10A Si10 Si1 111.3(9) . . ?
C11A Si11 C11B 111.2(10) . . ?
C11A Si11 C11C 109.5(11) . . ?
C11B Si11 C11C 103.6(12) . . ?
C11A Si11 Si1 113.9(9) . . ?
C11B Si11 Si1 108.3(7) . . ?
C11C Si11 Si1 109.9(8) . . ?
C12C Si12 C12A 107.2(12) . . ?
C12C Si12 C12B 103.1(14) . . ?
C12A Si12 C12B 109.6(12) . . ?
C12C Si12 Si1 112.6(10) . . ?
C12A Si12 Si1 110.6(10) . . ?
C12B Si12 Si1 113.3(9) . . ?
C20C Si20 C20B 107.2(12) . . ?
C20C Si20 C20A 113.0(13) . . ?
C20B Si20 C20A 107.9(14) . . ?
C20C Si20 Si2 114.3(10) . . ?
C20B Si20 Si2 110.4(9) . . ?
C20A Si20 Si2 104.0(10) . . ?
C21C Si21 C21B 106.3(14) . . ?
C21C Si21 C21A 107.7(13) . . ?
C21B Si21 C21A 111.0(11) . . ?
C21C Si21 Si2 113.3(9) . . ?
C21B Si21 Si2 110.9(9) . . ?
C21A Si21 Si2 107.6(10) . . ?
C22B Si22 C22A 111.3(11) . . ?
C22B Si22 C22C 106.8(14) . . ?
C22A Si22 C22C 108.4(11) . . ?
C22B Si22 Si2 108.8(10) . . ?
C22A Si22 Si2 109.2(9) . . ?
C22C Si22 Si2 112.3(9) . . ?
C30A Si30 C30C 116(2) . . ?
C30A Si30 C30B 101(2) . . ?
C30C Si30 C30B 95.4(18) . . ?
C30A Si30 Si3 116.3(18) . . ?
C30C Si30 Si3 111.9(11) . . ?
C30B Si30 Si3 114.2(11) . . ?
C31A Si31 C31B 106.0(11) . . ?
C31A Si31 C31C 110.6(12) . . ?
C31B Si31 C31C 109.0(10) . . ?
C31A Si31 Si3 110.6(9) . . ?
C31B Si31 Si3 112.5(9) . . ?
C31C Si31 Si3 108.2(8) . . ?
C32C Si32 C32A 112.4(14) . . ?
C32C Si32 C32B 114.5(15) . . ?
C32A Si32 C32B 101.9(12) . . ?
C32C Si32 Si3 108.7(12) . . ?
C32A Si32 Si3 110.6(8) . . ?
C32B Si32 Si3 108.6(9) . . ?
O1 C1 Mo1 176.0(18) . . ?
O2 C2 Mo1 179.6(19) . . ?
O3 C3 Mo1 173.4(17) . . ?
C101 C100 N2 111(3) . . ?
C101 C100 Li1 72(3) . . ?
N2 C100 Li1 44.7(16) . . ?
C100 C101 N1 123(3) . . ?
C100 C101 Li1 79(2) . . ?
N1 C101 Li1 50.2(14) . . ?
C210 C200 N3 105(4) . . ?
C211 C201 N3 111(4) . . ?
N4 C210 C200 103(4) . . ?
C201 C211 N4 103(4) . . ?
C302 C301 C300 132(4) . . ?
C301 C302 C301 137(6) 2_765 . ?
C103 N1 C110 107(2) . . ?
C103 N1 C101 109(2) . . ?
C110 N1 C101 110(2) . . ?
C103 N1 Li1 115.3(19) . . ?
C110 N1 Li1 118.3(18) . . ?
C101 N1 Li1 96.9(18) . . ?
C100 N2 C104 105(2) . . ?
C100 N2 C105 109(2) . . ?
C104 N2 C105 96.5(19) . . ?
C100 N2 Li1 106(2) . . ?
C104 N2 Li1 120.1(17) . . ?
C105 N2 Li1 119.4(19) . . ?
C203 N3 C202 107.0(17) . . ?
C203 N3 C201 123(3) . . ?
C202 N3 C201 96(2) . . ?
C203 N3 C200 100(2) . . ?
C202 N3 C200 124(3) . . ?
C201 N3 C200 30(2) . . ?
C203 N3 Li1 114.7(15) . . ?
C202 N3 Li1 114(2) . . ?
C201 N3 Li1 101(2) . . ?
C200 N3 Li1 97(2) . . ?
C204 N4 C210 81(3) . . ?
C204 N4 C205 119(3) . . ?
C210 N4 C205 125(3) . . ?
C204 N4 C214 17(4) . . ?
C210 N4 C214 97(3) . . ?
C205 N4 C214 104(2) . . ?
C204 N4 C211 120(3) . . ?
C210 N4 C211 41(2) . . ?
C205 N4 C211 93(2) . . ?
C214 N4 C211 133(3) . . ?
C204 N4 Li1 112(4) . . ?
C210 N4 Li1 105(2) . . ?
C205 N4 Li1 111.7(15) . . ?
C214 N4 Li1 114(2) . . ?
C211 N4 Li1 100(2) . . ?
N2 Li1 N1 88.3(15) . . ?
N2 Li1 N4 123.1(16) . . ?
N1 Li1 N4 123.2(16) . . ?
N2 Li1 N3 120.9(16) . . ?
N1 Li1 N3 118.9(14) . . ?
N4 Li1 N3 86.3(14) . . ?
N2 Li1 C101 55.9(13) . . ?
N1 Li1 C101 32.8(10) . . ?
N4 Li1 C101 142.7(15) . . ?
N3 Li1 C101 128.2(14) . . ?
N2 Li1 C100 29.6(9) . . ?
N1 Li1 C100 59.4(12) . . ?
N4 Li1 C100 131.8(15) . . ?
N3 Li1 C100 138.2(16) . . ?
C101 Li1 C100 28.6(9) . . ?

loop_
_geom_bond_atom_site_label_1
_geom_bond_atom_site_label_2
_geom_bond_distance
_geom_bond_site_symmetry_2
_geom_bond_publ_flag
Mo1 C3 1.834(18) . ?
Mo1 C2 1.84(2) . ?
Mo1 C1 1.907(18) . ?
Mo1 Ge5 2.732(2) . ?
Mo1 Ge4 2.739(3) . ?
Mo1 Ge6 2.769(3) . ?
Mo1 Ge1 2.805(2) . ?
Mo1 Ge3 2.841(3) . ?
Ge1 Si1 2.412(6) . ?
Ge1 Ge6 2.546(3) . ?
Ge1 Ge4 2.579(3) . ?
Ge1 Ge9 2.594(3) . ?
Ge1 Ge7 2.733(4) . ?
Ge2 Si2 2.366(6) . ?
Ge2 Ge9 2.506(3) . ?
Ge2 Ge4 2.524(3) . ?
Ge2 Ge8 2.526(4) . ?
Ge2 Ge5 2.532(3) . ?
Ge3 Si3 2.399(7) . ?
Ge3 Ge6 2.552(3) . ?
Ge3 Ge5 2.573(3) . ?
Ge3 Ge8 2.591(3) . ?
Ge3 Ge7 2.707(3) . ?
Ge4 Ge5 2.824(3) . ?
Ge6 Ge7 2.719(3) . ?
Ge7 Ge9 2.591(3) . ?
Ge7 Ge8 2.594(3) . ?
Ge8 Ge9 2.810(3) . ?
Si1 Si12 2.327(10) . ?
Si1 Si11 2.345(9) . ?
Si1 Si10 2.365(9) . ?
Si2 Si22 2.322(9) . ?
Si2 Si21 2.349(10) . ?
Si2 Si20 2.357(10) . ?
Si3 Si30 2.314(9) . ?
Si3 Si31 2.361(9) . ?
Si3 Si32 2.366(9) . ?
Si10 C10C 1.83(2) . ?
Si10 C10B 1.85(2) . ?
Si10 C10A 1.88(3) . ?
Si11 C11A 1.78(2) . ?
Si11 C11B 1.854(19) . ?
Si11 C11C 1.89(3) . ?
Si12 C12C 1.86(3) . ?
Si12 C12A 1.89(2) . ?
Si12 C12B 1.91(3) . ?
Si20 C20C 1.74(2) . ?
Si20 C20B 1.84(2) . ?
Si20 C20A 1.91(3) . ?
Si21 C21C 1.83(3) . ?
Si21 C21B 1.85(3) . ?
Si21 C21A 1.88(2) . ?
Si22 C22B 1.75(2) . ?
Si22 C22A 1.82(2) . ?
Si22 C22C 1.84(3) . ?
Si30 C30A 1.74(5) . ?
Si30 C30C 1.81(4) . ?
Si30 C30B 1.84(3) . ?
Si31 C31A 1.77(3) . ?
Si31 C31B 1.80(2) . ?
Si31 C31C 1.84(2) . ?
Si32 C32C 1.82(4) . ?
Si32 C32A 1.87(2) . ?
Si32 C32B 1.89(3) . ?
O1 C1 1.197(18) . ?
O2 C2 1.25(2) . ?
O3 C3 1.253(18) . ?
C100 C101 1.35(4) . ?
C100 N2 1.42(3) . ?
C100 Li1 2.77(5) . ?
C101 N1 1.46(4) . ?
C101 Li1 2.68(5) . ?
C110 N1 1.38(3) . ?
C103 N1 1.36(3) . ?
C104 N2 1.44(3) . ?
C105 N2 1.55(3) . ?
C200 C210 1.61(6) . ?
C200 N3 1.67(5) . ?
C201 C211 1.44(6) . ?
C201 N3 1.44(4) . ?
C202 N3 1.43(3) . ?
C203 N3 1.42(2) . ?
C204 N4 1.24(6) . ?
C214 N4 1.60(5) . ?
C205 N4 1.48(3) . ?
C210 N4 1.39(4) . ?
C211 N4 1.70(6) . ?
C300 C301 1.55(4) . ?
C301 C302 1.37(4) . ?
C302 C301 1.37(4) 2_765 ?
N1 Li1 2.08(3) . ?
N2 Li1 2.02(4) . ?
N3 Li1 2.19(3) . ?
N4 Li1 2.11(3) . ?
